data_4030239
loop_
_publ_author_name
'Gromov, Sergey P.'
'Vedernikov, Artem I.'
'Lobova, Natalia A.'
'Kuz'mina, Lyudmila G.'
'Dmitrieva, Svetlana N.'
'Strelenko, Yuri A.'
'Howard, Judith A. K.'

_publ_section_title
;
 Synthesis, structure, and properties of supramolecular photoswitches
 based on ammonioalkyl derivatives of crown ether styryl dyes.
;
_journal_issue 23
_journal_name_full 'The Journal of organic chemistry'
_journal_page_first 11416
_journal_page_last 11430
_journal_paper_doi 10.1021/jo5018074
_journal_volume 79
_journal_year 2014
_chemical_formula_sum 'C25 H36 Cl2 N2 O14'
_chemical_formula_weight 659.46
_chemical_name_systematic
; 
 ? 
;
_space_group_IT_number 14
_symmetry_cell_setting monoclinic
_symmetry_space_group_name_Hall '-P 2ybc'
_symmetry_space_group_name_H-M 'P 1 21/c 1'
_atom_sites_solution_hydrogens geom
_atom_sites_solution_primary direct
_atom_sites_solution_secondary difmap
_audit_creation_method SHELXL-97
_cell_angle_alpha 90.00
_cell_angle_beta 101.066(7)
_cell_angle_gamma 90.00
_cell_formula_units_Z 4
_cell_length_a 10.316(2)
_cell_length_b 15.932(3)
_cell_length_c 18.450(3)
_cell_measurement_temperature 120(2)
_cell_volume 2976.0(9)
_computing_structure_refinement 'SHELXL-97 (Sheldrick, 1997)'
_computing_structure_solution 'SHELXS-97 (Sheldrick, 1990)'
_diffrn_ambient_temperature 120(2)
_diffrn_measured_fraction_theta_full 0.988
_diffrn_measured_fraction_theta_max 0.988
_diffrn_measurement_device_type 'Bruker SMART-6K'
_diffrn_measurement_method /W
_diffrn_radiation_monochromator graphite
_diffrn_radiation_source 'fine-focus sealed tube'
_diffrn_radiation_type MoK\a
_diffrn_radiation_wavelength 0.71073
_diffrn_reflns_av_R_equivalents 0.0899
_diffrn_reflns_av_sigmaI/netI 0.1217
_diffrn_reflns_limit_h_max 14
_diffrn_reflns_limit_h_min -13
_diffrn_reflns_limit_k_max 21
_diffrn_reflns_limit_k_min -21
_diffrn_reflns_limit_l_max 25
_diffrn_reflns_limit_l_min -25
_diffrn_reflns_number 24644
_diffrn_reflns_theta_full 29.00
_diffrn_reflns_theta_max 29.00
_diffrn_reflns_theta_min 2.38
_exptl_absorpt_coefficient_mu 0.290
_exptl_absorpt_correction_type none
_exptl_crystal_colour yellow
_exptl_crystal_density_diffrn 1.472
_exptl_crystal_density_method 'not measured'
_exptl_crystal_description block
_exptl_crystal_F_000 1384
_exptl_crystal_size_max 0.17
_exptl_crystal_size_mid 0.16
_exptl_crystal_size_min 0.12
_refine_diff_density_max 0.611
_refine_diff_density_min -0.327
_refine_diff_density_rms 0.068
_refine_ls_extinction_method none
_refine_ls_goodness_of_fit_ref 0.945
_refine_ls_hydrogen_treatment constr
_refine_ls_matrix_type full
_refine_ls_number_parameters 445
_refine_ls_number_reflns 7805
_refine_ls_number_restraints 133
_refine_ls_restrained_S_all 1.004
_refine_ls_R_factor_all 0.1856
_refine_ls_R_factor_gt 0.0743
_refine_ls_shift/su_max 0.001
_refine_ls_shift/su_mean 0.000
_refine_ls_structure_factor_coef Fsqd
_refine_ls_weighting_details 'calc w=1/[\s^2^(Fo^2^)+(0.0976P)^2^+0.0000P] where P=(Fo^2^+2Fc^2^)/3'
_refine_ls_weighting_scheme calc
_refine_ls_wR_factor_gt 0.1736
_refine_ls_wR_factor_ref 0.2055
_reflns_number_gt 3415
_reflns_number_total 7805
_reflns_threshold_expression >2sigma(I)
_cod_data_source_file jo5018074_si_002.cif
_cod_data_source_block dye_1b
_cod_depositor_comments
;
The following automatic conversions were performed:

'_symmetry_cell_setting' value 'Monoclinic' changed to 'monoclinic'
according to
/home/saulius/struct/COD-crude-data--automatic-downloads/rss-feeds/ACS/lib/dictionaries/cif_core.dic
dictionary named 'cif_core.dic' version 2.4.2 from 2011-04-26.

Automatic conversion script
Id: cif_fix_values 2935 2014-11-11 08:27:57Z andrius 

 Adding full bibliography for 4030234--4030240.cif.
;
_cod_original_cell_volume 2975.9(10)
_cod_original_sg_symbol_H-M P2(1)/c
_cod_database_code 4030239

loop_
_symmetry_equiv_pos_as_xyz
'x, y, z'
'-x, y+1/2, -z+1/2'
'-x, -y, -z'
'x, -y-1/2, z-1/2'

loop_
_atom_site_label
_atom_site_type_symbol
_atom_site_fract_x
_atom_site_fract_y
_atom_site_fract_z
_atom_site_U_iso_or_equiv
_atom_site_adp_type
_atom_site_occupancy
_atom_site_symmetry_multiplicity
_atom_site_calc_flag
_atom_site_refinement_flags
_atom_site_disorder_assembly
_atom_site_disorder_group
Cl1 Cl 0.65506(14) 0.58254(6) 0.20964(6) 0.0568(4) Uani 1 1 d . . .
O11 O 0.6189(3) 0.64931(16) 0.15902(14) 0.0557(8) Uani 1 1 d . A .
O12 O 0.6813(12) 0.6063(5) 0.2827(4) 0.040(2) Uiso 0.34 1 d P A 1
O13 O 0.7703(16) 0.5431(11) 0.1934(9) 0.101(5) Uiso 0.34 1 d P A 1
O14 O 0.5333(13) 0.5251(7) 0.1953(7) 0.055(3) Uiso 0.34 1 d P A 1
O15 O 0.7568(14) 0.6013(6) 0.2737(6) 0.070(3) Uiso 0.33 1 d P A 2
O16 O 0.7296(11) 0.5166(6) 0.1707(6) 0.055(3) Uiso 0.33 1 d P A 2
O17 O 0.549(2) 0.5331(11) 0.2259(10) 0.119(7) Uiso 0.33 1 d P A 2
O18 O 0.6135(11) 0.6193(5) 0.2814(5) 0.043(2) Uiso 0.33 1 d P A 3
O19 O 0.7939(13) 0.5856(8) 0.2203(8) 0.084(4) Uiso 0.33 1 d P A 3
O20 O 0.6000(12) 0.5073(6) 0.1933(6) 0.059(3) Uiso 0.33 1 d P A 3
O21 O 1.0181(3) 0.30108(19) 0.02695(16) 0.0624(9) Uani 1 1 d D . .
O22 O 0.8017(3) 0.25058(19) 0.00374(16) 0.0626(9) Uani 1 1 d D . .
Cl2 Cl 0.9172(9) 0.2669(6) 0.0600(4) 0.073(3) Uani 0.51(3) 1 d PDU B 1
O23 O 0.9758(17) 0.1900(6) 0.0943(6) 0.075(4) Uani 0.51(3) 1 d PDU B 1
O24 O 0.8896(12) 0.3225(12) 0.1152(8) 0.076(4) Uani 0.51(3) 1 d PDU B 1
Cl2' Cl 0.9099(6) 0.2752(4) 0.0597(2) 0.0331(15) Uani 0.49(3) 1 d PDU B 2
O25 O 0.9291(13) 0.2116(9) 0.1118(6) 0.073(4) Uani 0.49(3) 1 d PDU B 2
O26 O 0.8678(13) 0.3520(7) 0.0940(7) 0.069(3) Uani 0.49(3) 1 d PDU B 2
O1 O 0.5344(3) -0.10457(15) 0.14109(12) 0.0375(6) Uani 1 1 d . . .
O2 O 0.4225(3) -0.19618(15) 0.24856(13) 0.0393(6) Uani 1 1 d . . .
O3 O 0.5391(3) -0.19247(17) 0.40805(14) 0.0493(7) Uani 1 1 d . . .
O4 O 0.6649(4) -0.0318(2) 0.43621(16) 0.0748(11) Uani 1 1 d . D .
O5 O 0.7978(4) 0.04989(17) 0.33007(15) 0.0619(9) Uani 1 1 d D . .
O6 O 0.7006(3) 0.01497(14) 0.17899(12) 0.0367(6) Uani 1 1 d . D .
N1 N 1.1174(3) 0.16954(19) -0.21939(18) 0.0434(8) Uani 1 1 d . C .
N2 N 1.3473(3) 0.10220(18) -0.29562(15) 0.0360(8) Uani 1 1 d . . .
H2AA H 1.3715 0.0698 -0.3314 0.043 Uiso 0.799(11) 1 calc PR C 1
H2AB H 1.3264 0.0687 -0.2596 0.043 Uiso 0.799(11) 1 calc PR C 1
H2AC H 1.4155 0.1365 -0.2758 0.043 Uiso 0.799(11) 1 calc PR C 1
H2BD H 1.3053 0.0808 -0.3396 0.043 Uiso 0.201(11) 1 d PR C 2
H2BE H 1.3342 0.0677 -0.2583 0.043 Uiso 0.201(11) 1 d PR C 2
H2BF H 1.4353 0.1062 -0.2955 0.043 Uiso 0.201(11) 1 d PR C 2
C1 C 1.1389(4) 0.2014(2) -0.1507(2) 0.0454(11) Uani 1 1 d . . .
H1 H 1.2012 0.2454 -0.1378 0.054 Uiso 1 1 calc R . .
C2 C 1.0715(4) 0.1709(2) -0.0993(2) 0.0408(10) Uani 1 1 d . . .
H2 H 1.0860 0.1954 -0.0514 0.049 Uiso 1 1 calc R . .
C3 C 0.9821(4) 0.1048(2) -0.11557(19) 0.0333(9) Uani 1 1 d . . .
C4 C 0.9621(4) 0.0735(2) -0.1875(2) 0.0416(10) Uani 1 1 d . . .
H4 H 0.9013 0.0290 -0.2018 0.050 Uiso 1 1 calc R . .
C5 C 1.0300(4) 0.1072(3) -0.2379(2) 0.0439(10) Uani 1 1 d . . .
H5 H 1.0147 0.0858 -0.2869 0.053 Uiso 1 1 calc R . .
C6 C 0.9131(4) 0.0740(2) -0.0592(2) 0.0383(9) Uani 1 1 d . . .
H6 H 0.9322 0.1005 -0.0122 0.046 Uiso 1 1 calc R . .
C7 C 0.8248(4) 0.0113(2) -0.06800(19) 0.0384(9) Uani 1 1 d . . .
H7 H 0.8091 -0.0164 -0.1145 0.046 Uiso 1 1 calc R . .
C8 C 0.7496(4) -0.0189(2) -0.01277(19) 0.0356(9) Uani 1 1 d . . .
C9 C 0.6610(4) -0.0838(2) -0.03169(19) 0.0376(9) Uani 1 1 d . . .
H9 H 0.6508 -0.1081 -0.0795 0.045 Uiso 1 1 calc R . .
C10 C 0.5867(4) -0.1143(2) 0.01769(19) 0.0392(9) Uani 1 1 d . . .
H10 H 0.5261 -0.1590 0.0036 0.047 Uiso 1 1 calc R . .
C11 C 0.6009(4) -0.0797(2) 0.08731(18) 0.0320(8) Uani 1 1 d . . .
C12 C 0.6904(4) -0.0135(2) 0.10744(17) 0.0310(8) Uani 1 1 d . . .
C13 C 0.7649(4) 0.0172(2) 0.05820(18) 0.0309(8) Uani 1 1 d . . .
H13 H 0.8254 0.0620 0.0720 0.037 Uiso 1 1 calc R . .
C14 C 0.4309(4) -0.1657(2) 0.12226(19) 0.0345(9) Uani 1 1 d . . .
H14A H 0.4691 -0.2223 0.1194 0.041 Uiso 1 1 calc R . .
H14B H 0.3754 -0.1522 0.0737 0.041 Uiso 1 1 calc R . .
C15 C 0.3496(4) -0.1633(2) 0.18129(19) 0.0386(9) Uani 1 1 d . . .
H15A H 0.3234 -0.1047 0.1890 0.046 Uiso 1 1 calc R . .
H15B H 0.2682 -0.1968 0.1655 0.046 Uiso 1 1 calc R . .
C16 C 0.3474(4) -0.1925(2) 0.30678(19) 0.0417(10) Uani 1 1 d . . .
H16A H 0.2607 -0.2202 0.2908 0.050 Uiso 1 1 calc R . .
H16B H 0.3319 -0.1333 0.3191 0.050 Uiso 1 1 calc R . .
C17 C 0.4265(4) -0.2374(3) 0.3741(2) 0.0487(11) Uani 1 1 d . . .
H17A H 0.3689 -0.2467 0.4105 0.058 Uiso 1 1 calc R . .
H17B H 0.4541 -0.2931 0.3587 0.058 Uiso 1 1 calc R . .
C18 C 0.5183(6) -0.1352(3) 0.4626(2) 0.0636(14) Uani 1 1 d . . .
H18A H 0.4890 -0.1658 0.5033 0.076 Uiso 1 1 calc R . .
H18B H 0.4480 -0.0951 0.4413 0.076 Uiso 1 1 calc R . .
C19 C 0.6409(6) -0.0891(3) 0.4917(2) 0.0703(16) Uani 1 1 d . . .
H19A H 0.6319 -0.0581 0.5369 0.084 Uiso 1 1 calc R . .
H19B H 0.7157 -0.1288 0.5043 0.084 Uiso 1 1 calc R . .
C20 C 0.7871(7) 0.0137(4) 0.4557(3) 0.091(2) Uani 1 1 d D . .
H20A H 0.8630 -0.0232 0.4528 0.109 Uiso 0.85(3) 1 calc PR D 1
H20B H 0.7977 0.0360 0.5066 0.109 Uiso 0.85(3) 1 calc PR D 1
H20C H 0.8557 -0.0291 0.4727 0.109 Uiso 0.15(3) 1 d PR D 2
H20D H 0.7789 0.0470 0.4999 0.109 Uiso 0.15(3) 1 d PR D 2
C21 C 0.7790(17) 0.0847(4) 0.4007(3) 0.069(3) Uani 0.85(3) 1 d PDU D 1
H21A H 0.6917 0.1125 0.3946 0.082 Uiso 0.85(3) 1 calc PR D 1
H21B H 0.8482 0.1269 0.4185 0.082 Uiso 0.85(3) 1 calc PR D 1
C21' C 0.845(4) 0.073(2) 0.4064(9) 0.046(11) Uani 0.15(3) 1 d PDU D 2
H21C H 0.8185 0.1317 0.4147 0.055 Uiso 0.15(3) 1 calc PR D 2
H21D H 0.9429 0.0702 0.4182 0.055 Uiso 0.15(3) 1 calc PR D 2
C22 C 0.7674(5) 0.1136(3) 0.2758(2) 0.0573(13) Uani 1 1 d . D .
H22A H 0.8231 0.1635 0.2911 0.069 Uiso 1 1 calc R . .
H22B H 0.6737 0.1304 0.2711 0.069 Uiso 1 1 calc R . .
C23 C 0.7909(4) 0.0829(2) 0.2028(2) 0.0430(10) Uani 1 1 d . . .
H23A H 0.7763 0.1289 0.1661 0.052 Uiso 1 1 calc R D .
H23B H 0.8832 0.0631 0.2077 0.052 Uiso 1 1 calc R . .
C24 C 1.1858(5) 0.2094(3) -0.2757(2) 0.0591(13) Uani 1 1 d . . .
H24A H 1.1244 0.2505 -0.3042 0.071 Uiso 0.799(11) 1 calc PR C 1
H24B H 1.2628 0.2412 -0.2489 0.071 Uiso 0.799(11) 1 calc PR C 1
H24C H 1.1263 0.2018 -0.3241 0.071 Uiso 0.201(11) 1 d PR C 2
H24D H 1.1880 0.2704 -0.2653 0.071 Uiso 0.201(11) 1 d PR C 2
C25 C 1.2319(5) 0.1533(3) -0.3279(3) 0.0379(17) Uani 0.799(11) 1 d P C 1
H25A H 1.2545 0.1873 -0.3686 0.045 Uiso 0.799(11) 1 calc PR C 1
H25B H 1.1587 0.1152 -0.3495 0.045 Uiso 0.799(11) 1 calc PR C 1
C25' C 1.291(2) 0.1918(11) -0.2839(11) 0.034(6) Uani 0.201(11) 1 d P C 2
H25C H 1.3514 0.2154 -0.2405 0.041 Uiso 0.201(11) 1 calc PR C 2
H25D H 1.3053 0.2253 -0.3269 0.041 Uiso 0.201(11) 1 calc PR C 2

loop_
_atom_site_aniso_label
_atom_site_aniso_U_11
_atom_site_aniso_U_22
_atom_site_aniso_U_33
_atom_site_aniso_U_23
_atom_site_aniso_U_13
_atom_site_aniso_U_12
Cl1 0.0840(10) 0.0428(6) 0.0413(6) 0.0055(4) 0.0060(6) -0.0099(6)
O11 0.092(2) 0.0376(15) 0.0345(15) 0.0040(12) 0.0060(15) 0.0103(15)
O21 0.061(2) 0.074(2) 0.0586(19) -0.0074(16) 0.0267(18) -0.0189(17)
O22 0.057(2) 0.068(2) 0.062(2) -0.0220(16) 0.0097(18) -0.0081(17)
Cl2 0.085(4) 0.068(4) 0.070(4) -0.022(3) 0.023(3) -0.017(3)
O23 0.117(8) 0.044(4) 0.047(5) 0.000(4) -0.028(5) -0.015(4)
O24 0.075(6) 0.093(7) 0.066(6) -0.049(5) 0.032(5) -0.022(5)
Cl2' 0.048(3) 0.0345(19) 0.019(2) -0.0009(14) 0.0130(16) -0.0117(16)
O25 0.099(7) 0.058(6) 0.061(5) 0.027(4) 0.011(5) -0.004(5)
O26 0.089(6) 0.048(5) 0.072(6) -0.017(4) 0.025(5) -0.004(4)
O1 0.0441(17) 0.0426(15) 0.0272(12) 0.0018(10) 0.0100(12) -0.0109(12)
O2 0.0414(17) 0.0449(15) 0.0334(14) 0.0115(11) 0.0115(13) 0.0014(12)
O3 0.055(2) 0.0604(18) 0.0348(15) 0.0053(13) 0.0144(14) -0.0019(15)
O4 0.115(3) 0.073(2) 0.0376(17) 0.0046(15) 0.0163(18) -0.028(2)
O5 0.100(3) 0.0490(17) 0.0357(15) -0.0057(13) 0.0113(17) -0.0201(17)
O6 0.0532(18) 0.0323(13) 0.0281(13) -0.0037(10) 0.0163(12) -0.0067(12)
N1 0.050(2) 0.0347(17) 0.051(2) 0.0139(15) 0.0237(18) 0.0041(16)
N2 0.042(2) 0.0362(16) 0.0320(16) 0.0056(13) 0.0131(15) 0.0002(15)
C1 0.055(3) 0.035(2) 0.052(3) 0.0018(18) 0.025(2) 0.0038(19)
C2 0.052(3) 0.033(2) 0.042(2) 0.0035(16) 0.020(2) 0.0071(19)
C3 0.033(2) 0.035(2) 0.0340(19) 0.0105(15) 0.0105(17) 0.0100(17)
C4 0.045(3) 0.044(2) 0.037(2) 0.0082(17) 0.0110(19) 0.0004(19)
C5 0.047(3) 0.055(3) 0.032(2) 0.0082(18) 0.012(2) 0.013(2)
C6 0.043(3) 0.039(2) 0.036(2) 0.0045(16) 0.0130(19) 0.0005(18)
C7 0.039(2) 0.049(2) 0.0291(19) 0.0076(16) 0.0106(18) 0.0080(19)
C8 0.041(2) 0.039(2) 0.0277(18) 0.0105(15) 0.0077(17) 0.0056(18)
C9 0.045(3) 0.044(2) 0.0238(18) -0.0010(16) 0.0087(18) -0.0053(19)
C10 0.045(3) 0.041(2) 0.0305(19) 0.0010(16) 0.0057(19) -0.0112(18)
C11 0.036(2) 0.0354(19) 0.0259(18) 0.0102(15) 0.0081(16) 0.0027(17)
C12 0.041(2) 0.0263(17) 0.0246(17) 0.0048(14) 0.0050(17) 0.0053(16)
C13 0.033(2) 0.0291(17) 0.0304(18) 0.0062(14) 0.0066(17) 0.0027(16)
C14 0.036(2) 0.0362(19) 0.0309(19) 0.0050(15) 0.0050(17) -0.0025(17)
C15 0.036(2) 0.046(2) 0.033(2) 0.0107(16) 0.0044(18) 0.0008(18)
C16 0.046(3) 0.047(2) 0.035(2) 0.0112(17) 0.016(2) 0.0052(19)
C17 0.050(3) 0.061(3) 0.039(2) 0.019(2) 0.019(2) 0.003(2)
C18 0.100(4) 0.054(3) 0.043(3) 0.006(2) 0.031(3) 0.003(3)
C19 0.114(5) 0.070(3) 0.028(2) 0.003(2) 0.016(3) -0.013(3)
C20 0.137(6) 0.097(4) 0.038(3) -0.014(3) 0.013(3) -0.053(4)
C21 0.098(7) 0.070(4) 0.039(3) -0.019(3) 0.018(3) -0.039(4)
C21' 0.043(14) 0.045(13) 0.049(13) -0.002(9) 0.004(9) -0.002(9)
C22 0.089(4) 0.041(2) 0.045(2) -0.0110(19) 0.021(3) -0.015(2)
C23 0.062(3) 0.0306(19) 0.040(2) -0.0049(16) 0.019(2) -0.0099(19)
C24 0.078(4) 0.050(3) 0.061(3) 0.024(2) 0.042(3) 0.011(2)
C25 0.044(3) 0.045(3) 0.026(3) 0.007(2) 0.011(2) -0.003(3)
C25' 0.036(14) 0.032(10) 0.037(12) -0.009(8) 0.012(10) 0.001(9)

loop_
_atom_type_symbol
_atom_type_description
_atom_type_scat_dispersion_real
_atom_type_scat_dispersion_imag
_atom_type_scat_source
C C 0.0033 0.0016 'International Tables Vol C Tables 4.2.6.8 and 6.1.1.4'
H H 0.0000 0.0000 'International Tables Vol C Tables 4.2.6.8 and 6.1.1.4'
N N 0.0061 0.0033 'International Tables Vol C Tables 4.2.6.8 and 6.1.1.4'
O O 0.0106 0.0060 'International Tables Vol C Tables 4.2.6.8 and 6.1.1.4'
Cl Cl 0.1484 0.1585 'International Tables Vol C Tables 4.2.6.8 and 6.1.1.4'

loop_
_geom_angle_atom_site_label_1
_geom_angle_atom_site_label_2
_geom_angle_atom_site_label_3
_geom_angle
O20 Cl1 O12 117.6(6)
O20 Cl1 O19 116.0(8)
O12 Cl1 O19 81.4(7)
O20 Cl1 O11 118.6(5)
O12 Cl1 O11 114.6(4)
O19 Cl1 O11 101.4(5)
O20 Cl1 O17 40.7(8)
O12 Cl1 O17 87.8(9)
O19 Cl1 O17 142.2(9)
O11 Cl1 O17 116.0(8)
O20 Cl1 O13 83.8(9)
O12 Cl1 O13 108.2(9)
O19 Cl1 O13 34.7(7)
O11 Cl1 O13 108.5(6)
O17 Cl1 O13 120.3(10)
O20 Cl1 O15 125.3(6)
O12 Cl1 O15 34.0(5)
O19 Cl1 O15 47.4(6)
O11 Cl1 O15 116.1(4)
O17 Cl1 O15 114.0(9)
O13 Cl1 O15 76.1(9)
O20 Cl1 O14 29.3(5)
O12 Cl1 O14 109.5(7)
O19 Cl1 O14 145.1(7)
O11 Cl1 O14 103.3(4)
O17 Cl1 O14 21.8(8)
O13 Cl1 O14 112.8(9)
O15 Cl1 O14 134.6(7)
O20 Cl1 O16 61.1(6)
O12 Cl1 O16 128.1(6)
O19 Cl1 O16 60.6(7)
O11 Cl1 O16 107.0(4)
O17 Cl1 O16 101.0(8)
O13 Cl1 O16 25.9(7)
O15 Cl1 O16 99.8(7)
O14 Cl1 O16 88.8(6)
O20 Cl1 O18 110.5(6)
O12 Cl1 O18 27.3(5)
O19 Cl1 O18 107.6(7)
O11 Cl1 O18 101.2(3)
O17 Cl1 O18 71.7(8)
O13 Cl1 O18 135.3(8)
O15 Cl1 O18 60.8(6)
O14 Cl1 O18 91.2(6)
O16 Cl1 O18 151.0(5)
Cl2 O21 Cl2' 6.1(6)
Cl2' O22 Cl2 6.0(6)
O21 Cl2 O24 109.6(7)
O21 Cl2 O22 109.4(5)
O24 Cl2 O22 112.1(7)
O21 Cl2 O23 103.5(8)
O24 Cl2 O23 109.7(7)
O22 Cl2 O23 112.1(7)
O25 Cl2' O22 106.8(6)
O25 Cl2' O21 119.0(7)
O22 Cl2' O21 109.9(3)
O25 Cl2' O26 108.9(6)
O22 Cl2' O26 106.6(6)
O21 Cl2' O26 105.0(6)
C11 O1 C14 118.3(3)
C15 O2 C16 111.5(3)
C18 O3 C17 115.0(4)
C19 O4 C20 114.0(4)
C22 O5 C21' 119.3(14)
C22 O5 C21 108.0(4)
C21' O5 C21 27.6(17)
C12 O6 C23 117.7(3)
C5 N1 C1 120.1(3)
C5 N1 C24 121.2(4)
C1 N1 C24 118.5(4)
C25 N2 C25' 42.3(8)
N1 C1 C2 120.4(4)
C1 C2 C3 121.4(4)
C2 C3 C4 116.5(3)
C2 C3 C6 119.6(3)
C4 C3 C6 123.9(4)
C5 C4 C3 120.1(4)
N1 C5 C4 121.4(4)
C7 C6 C3 125.4(4)
C6 C7 C8 126.5(4)
C9 C8 C13 119.4(3)
C9 C8 C7 118.7(3)
C13 C8 C7 121.8(3)
C8 C9 C10 121.3(3)
C11 C10 C9 119.9(3)
O1 C11 C10 125.5(3)
O1 C11 C12 114.9(3)
C10 C11 C12 119.6(3)
O6 C12 C13 124.1(3)
O6 C12 C11 115.2(3)
C13 C12 C11 120.7(3)
C12 C13 C8 119.1(3)
O1 C14 C15 107.5(3)
O2 C15 C14 110.5(3)
O2 C16 C17 107.9(3)
O3 C17 C16 113.0(3)
O3 C18 C19 110.2(4)
O4 C19 C18 108.2(4)
O4 C20 C21 106.1(7)
O4 C20 C21' 126.4(12)
C21 C20 C21' 26.6(16)
O5 C21 C20 108.4(6)
O5 C21' C20 108.9(14)
O5 C22 C23 110.4(3)
O6 C23 C22 108.3(3)
C25' C24 C25 48.2(10)
C25' C24 N1 124.4(10)
C25 C24 N1 116.9(4)
C24 C25 N2 114.4(4)
C24 C25' N2 128.2(16)

loop_
_geom_bond_atom_site_label_1
_geom_bond_atom_site_label_2
_geom_bond_distance
Cl1 O20 1.335(10)
Cl1 O12 1.375(8)
Cl1 O19 1.409(13)
Cl1 O11 1.417(3)
Cl1 O17 1.425(19)
Cl1 O13 1.427(16)
Cl1 O15 1.452(11)
Cl1 O14 1.535(12)
Cl1 O16 1.558(10)
Cl1 O18 1.580(9)
O21 Cl2 1.412(8)
O21 Cl2' 1.428(6)
O22 Cl2' 1.422(7)
O22 Cl2 1.446(8)
Cl2 O24 1.419(9)
Cl2 O23 1.456(9)
Cl2' O25 1.384(8)
Cl2' O26 1.480(8)
O1 C11 1.369(4)
O1 C14 1.438(4)
O2 C15 1.422(4)
O2 C16 1.441(4)
O3 C18 1.405(5)
O3 C17 1.406(5)
O4 C19 1.428(5)
O4 C20 1.439(6)
O5 C22 1.419(5)
O5 C21' 1.448(18)
O5 C21 1.463(6)
O6 C12 1.380(4)
O6 C23 1.440(4)
N1 C5 1.341(5)
N1 C1 1.343(5)
N1 C24 1.503(5)
N2 C25 1.470(6)
N2 C25' 1.573(18)
C1 C2 1.369(5)
C2 C3 1.395(5)
C3 C4 1.396(5)
C3 C6 1.454(5)
C4 C5 1.376(5)
C6 C7 1.341(5)
C7 C8 1.475(5)
C8 C9 1.380(5)
C8 C13 1.411(5)
C9 C10 1.386(5)
C10 C11 1.380(5)
C11 C12 1.404(5)
C12 C13 1.387(5)
C14 C15 1.497(5)
C16 C17 1.527(5)
C18 C19 1.472(7)
C20 C21 1.512(8)
C20 C21' 1.516(19)
C22 C23 1.496(5)
C24 C25' 1.158(19)
C24 C25 1.460(6)
